data_7060414
loop_
_publ_author_name
'Fang, Jun-Jia'
'Lan, Jian'
'Yang, Gang'
'Yuan, Gao-Qing'
'Liu, Hai-Yang'
'Si, Li-Ping'

_publ_section_title
;
 Synthesis of cobalt A2B triaryl corroles bearing aldehyde and amide
 pyridyl groups and their performance in electrocatalytic hydrogen
 evolution
;
_journal_issue 11
_journal_name_full 'New Journal of Chemistry'
_journal_page_first 5127
_journal_page_last 5136
_journal_paper_doi 10.1039/D0NJ04953K
_journal_volume 45
_journal_year 2021
_chemical_formula_moiety 'C44 H21 F10 N7 O'
_chemical_formula_sum 'C44 H21 F10 N7 O'
_chemical_formula_weight 853.68
_space_group_crystal_system orthorhombic
_space_group_IT_number 56
_space_group_name_Hall '-P 2ab 2ac'
_space_group_name_H-M_alt 'P c c n'
_atom_sites_solution_hydrogens mixed
_atom_sites_solution_primary dual
_audit_creation_date 2020-01-07
_audit_creation_method
;
Olex2 1.3-alpha
(compiled Nov 21 2019 18:26:39 for OlexSys, GUI svn.r6003)
;
_audit_update_record
;
2020-01-07 deposited with the CCDC.	2021-02-12 downloaded from the CCDC.
;
_cell_angle_alpha 90
_cell_angle_beta 90
_cell_angle_gamma 90
_cell_formula_units_Z 8
_cell_length_a 41.430(4)
_cell_length_b 16.3457(14)
_cell_length_c 12.9588(16)
_cell_measurement_reflns_used 3141
_cell_measurement_temperature 293(2)
_cell_measurement_theta_max 62.4910
_cell_measurement_theta_min 2.8910
_cell_volume 8775.7(16)
_computing_cell_refinement 'CrysAlisPro 1.171.38.43f (Rigaku OD, 2015)'
_computing_data_collection 'CrysAlisPro 1.171.38.43f (Rigaku OD, 2015)'
_computing_data_reduction 'CrysAlisPro 1.171.38.43f (Rigaku OD, 2015)'
_computing_molecular_graphics 'Olex2 1.3-alpha (Dolomanov et al., 2009)'
_computing_publication_material 'Olex2 1.3-alpha (Dolomanov et al., 2009)'
_computing_structure_refinement 'SHELXL 2018/3 (Sheldrick, 2015)'
_computing_structure_solution 'SHELXT  (Sheldrick, 2015)'
_diffrn_ambient_temperature 293(2)
_diffrn_detector 'CCD plate'
_diffrn_detector_area_resol_mean 5.2684
_diffrn_detector_type AtlasS2
_diffrn_measured_fraction_theta_full 0.994
_diffrn_measured_fraction_theta_max 0.958
_diffrn_measurement_details
;
List of Runs (angles in degrees, time in seconds):

  # Type    Start    End  Width  t~exp~   \w     \q     \k     \f   Frames
#--------------------------------------------------------------------------
  1  \w    -81.00  46.00   1.00    4.00    --  -41.23   0.00-180.00  127
  2  \w     43.00  69.00   1.00    4.00    --   41.23-125.00  30.00   26
  3  \w     30.00  58.00   1.00    4.00    --   41.23-125.00 120.00   28
  4  \w     35.00 126.00   1.00    5.00    --  106.95 -45.00  30.00   91
  5  \w    127.00 154.00   1.00    5.00    --  106.95  61.00  60.00   27
  6  \w     78.00 104.00   1.00    5.00    --  106.95  61.00  60.00   26
  7  \w     37.00 130.00   1.00    5.00    --  106.95 -61.00 -90.00   93
  8  \w     43.00  95.00   1.00    5.00    --  106.95 -95.00-150.00   52
  9  \w     83.00 112.00   1.00    8.00    --   41.23  77.00-150.00   29
 10  \w    123.00 164.00   1.00   10.00    --  106.95  77.00  60.00   41
 11  \w     46.00  72.00   1.00   10.00    --  106.95 -95.00 169.00   26
;
_diffrn_measurement_device 'four-circle diffractometer'
_diffrn_measurement_device_type 'SuperNova, Dual, Cu at zero, AtlasS2'
_diffrn_measurement_method '\w scans'
_diffrn_orient_matrix_type 'CrysAlisPro convention (1999,Acta A55,543-557)'
_diffrn_orient_matrix_UB_11 0.0225101000
_diffrn_orient_matrix_UB_12 -0.0697414000
_diffrn_orient_matrix_UB_13 0.0341002000
_diffrn_orient_matrix_UB_21 0.0289748000
_diffrn_orient_matrix_UB_22 0.0454585000
_diffrn_orient_matrix_UB_23 -0.0482137000
_diffrn_orient_matrix_UB_31 0.0060259000
_diffrn_orient_matrix_UB_32 0.0441251000
_diffrn_orient_matrix_UB_33 0.1032335000
_diffrn_radiation_monochromator mirror
_diffrn_radiation_probe x-ray
_diffrn_radiation_type 'Cu K\a'
_diffrn_radiation_wavelength 1.54184
_diffrn_reflns_av_R_equivalents 0.0698
_diffrn_reflns_av_unetI/netI 0.0806
_diffrn_reflns_Laue_measured_fraction_full 0.994
_diffrn_reflns_Laue_measured_fraction_max 0.958
_diffrn_reflns_limit_h_max 51
_diffrn_reflns_limit_h_min -49
_diffrn_reflns_limit_k_max 20
_diffrn_reflns_limit_k_min -13
_diffrn_reflns_limit_l_max 15
_diffrn_reflns_limit_l_min -10
_diffrn_reflns_number 27395
_diffrn_reflns_point_group_measured_fraction_full 0.994
_diffrn_reflns_point_group_measured_fraction_max 0.958
_diffrn_reflns_theta_full 67.684
_diffrn_reflns_theta_max 74.714
_diffrn_reflns_theta_min 2.133
_diffrn_source 'micro-focus sealed X-ray tube'
_diffrn_source_type 'SuperNova (Cu) X-ray Source'
_exptl_absorpt_coefficient_mu 0.954
_exptl_absorpt_correction_T_max 1.00000
_exptl_absorpt_correction_T_min 0.55375
_exptl_absorpt_correction_type multi-scan
_exptl_absorpt_process_details
;
CrysAlisPro 1.171.38.43f (Rigaku Oxford Diffraction, 2015)
Empirical absorption correction using spherical harmonics,
 implemented in SCALE3 ABSPACK scaling algorithm.
;
_exptl_crystal_colour black
_exptl_crystal_colour_primary black
_exptl_crystal_density_diffrn 1.292
_exptl_crystal_description block
_exptl_crystal_F_000 3456
_exptl_crystal_size_max 0.13
_exptl_crystal_size_mid 0.11
_exptl_crystal_size_min 0.1
_refine_diff_density_max 0.388
_refine_diff_density_min -0.370
_refine_diff_density_rms 0.057
_refine_ls_extinction_coef 0.00015(4)
_refine_ls_extinction_expression Fc^*^=kFc[1+0.001xFc^2^\l^3^/sin(2\q)]^-1/4^
_refine_ls_extinction_method 'SHELXL-2018/3 (Sheldrick 2018)'
_refine_ls_goodness_of_fit_ref 1.017
_refine_ls_hydrogen_treatment mixed
_refine_ls_matrix_type full
_refine_ls_number_parameters 564
_refine_ls_number_reflns 8624
_refine_ls_number_restraints 0
_refine_ls_restrained_S_all 1.017
_refine_ls_R_factor_all 0.1388
_refine_ls_R_factor_gt 0.0851
_refine_ls_shift/su_max 0.000
_refine_ls_shift/su_mean 0.000
_refine_ls_structure_factor_coef Fsqd
_refine_ls_weighting_details 'w=1/[\s^2^(Fo^2^)+(0.1288P)^2^] where P=(Fo^2^+2Fc^2^)/3'
_refine_ls_weighting_scheme calc
_refine_ls_wR_factor_gt 0.2324
_refine_ls_wR_factor_ref 0.2883
_reflns_Friedel_coverage 0.000
_reflns_number_gt 4282
_reflns_number_total 8624
_reflns_threshold_expression 'I > 2\s(I)'
_cod_data_source_file d0nj04953k2.cif
_cod_data_source_block jianfree
_cod_depositor_comments 'Adding full bibliography for 7060413--7060416.cif.'
_cod_database_code 7060414
_shelx_shelxl_version_number 2018/3
_shelx_space_group_comment
;
The symmetry employed for this shelxl refinement is uniquely defined
by the following loop, which should always be used as a source of
symmetry information in preference to the above space-group names.
They are only intended as comments.
;
_reflns_odcompleteness_completeness 99.34
_reflns_odcompleteness_iscentric 1
_reflns_odcompleteness_theta 66.97
_olex2_refinement_description
;
1. Fixed Uiso
 At 1.2 times of:
  All C(H) groups, All N(H) groups
2.a Aromatic/amide H refined with riding coordinates:
 N4(H4), N2(H2), N6(H6), C4(H4A), C37(H37), C3(H3), C33(H33), C18(H18),
 C17(H17), C34(H34), C35(H35), C38(H38), C42(H42), C41(H41), C14(H14), C44(H44),
  C8(H8), C43(H43), C9(H9), C13(H13)
;
_olex2_submission_special_instructions 'No special instructions were received'
_oxdiff_exptl_absorpt_empirical_details
;
Empirical correction (ABSPACK) includes:
- Absorption correction using spherical harmonics
- Frame scaling
;
_oxdiff_exptl_absorpt_empirical_full_max 2.153
_oxdiff_exptl_absorpt_empirical_full_min 0.697

loop_
_space_group_symop_operation_xyz
'x, y, z'
'-x+1/2, -y+1/2, z'
'-x, y+1/2, -z+1/2'
'x+1/2, -y, -z+1/2'
'-x, -y, -z'
'x-1/2, y-1/2, -z'
'x, -y-1/2, z-1/2'
'-x-1/2, y, z-1/2'

loop_
_atom_site_label
_atom_site_type_symbol
_atom_site_fract_x
_atom_site_fract_y
_atom_site_fract_z
_atom_site_U_iso_or_equiv
_atom_site_adp_type
_atom_site_occupancy
_atom_site_site_symmetry_order
_atom_site_calc_flag
_atom_site_refinement_flags_posn
_atom_site_refinement_flags_adp
_atom_site_refinement_flags_occupancy
_atom_site_disorder_assembly
_atom_site_disorder_group
F4 F 0.51534(6) 0.76467(18) 0.71687(19) 0.0748(7) Uani 1 1 d . . . . .
F5 F 0.47730(7) 0.83510(19) 0.3861(2) 0.0868(9) Uani 1 1 d . . . . .
N1 N 0.45563(8) 0.5996(2) 0.4621(2) 0.0522(8) Uani 1 1 d . . . . .
N4 N 0.43156(7) 0.6464(2) 0.6526(2) 0.0517(8) Uani 1 1 d . . . . .
H4 H 0.432527 0.601890 0.617448 0.062 Uiso 1 1 calc R U . . .
N2 N 0.42838(8) 0.4562(2) 0.4738(2) 0.0573(8) Uani 1 1 d . . . . .
H2 H 0.423657 0.493441 0.518188 0.069 Uiso 1 1 calc R U . . .
N3 N 0.39759(8) 0.4915(2) 0.6459(2) 0.0550(8) Uani 1 1 d . . . . .
F3 F 0.55731(7) 0.8871(3) 0.7085(3) 0.1168(13) Uani 1 1 d . . . . .
N5 N 0.26823(8) 0.6371(3) 0.8966(3) 0.0670(10) Uani 1 1 d . . . . .
N6 N 0.23582(8) 0.6346(3) 0.9209(3) 0.0712(11) Uani 1 1 d . . . . .
H6 H 0.229733 0.638535 0.984173 0.085 Uiso 1 1 calc R U . . .
N7 N 0.11438(8) 0.6072(2) 0.9360(3) 0.0612(9) Uani 1 1 d . . . . .
F1 F 0.51885(10) 0.9584(2) 0.3790(3) 0.1207(13) Uani 1 1 d . . . . .
O1 O 0.22047(8) 0.6254(3) 0.7545(2) 0.1035(14) Uani 1 1 d . . . . .
C2 C 0.44989(8) 0.7151(2) 0.6316(3) 0.0494(8) Uani 1 1 d . . . . .
C32 C 0.37176(9) 0.6226(2) 0.8721(3) 0.0515(9) Uani 1 1 d . . . . .
F2 F 0.55956(9) 0.9857(3) 0.5406(3) 0.1432(17) Uani 1 1 d . . . . .
C19 C 0.47805(9) 0.6606(3) 0.4780(3) 0.0517(9) Uani 1 1 d . . . . .
C15 C 0.45087(10) 0.4659(3) 0.3974(3) 0.0567(10) Uani 1 1 d . . . . .
C5 C 0.41147(9) 0.6576(3) 0.7369(3) 0.0510(9) Uani 1 1 d . . . . .
C6 C 0.38971(9) 0.6011(2) 0.7753(3) 0.0498(9) Uani 1 1 d . . . . .
C1 C 0.47274(9) 0.7221(3) 0.5532(3) 0.0520(9) Uani 1 1 d . . . . .
C16 C 0.46791(10) 0.5405(3) 0.3989(3) 0.0563(10) Uani 1 1 d . . . . .
C4 C 0.41784(9) 0.7399(3) 0.7699(3) 0.0547(9) Uani 1 1 d . . . . .
H4A H 0.407782 0.766181 0.824787 0.066 Uiso 1 1 calc R U . . .
C37 C 0.33855(9) 0.6266(3) 0.8736(3) 0.0548(10) Uani 1 1 d . . . . .
H37 H 0.327012 0.620312 0.812571 0.066 Uiso 1 1 calc R U . . .
C36 C 0.32191(9) 0.6402(3) 0.9670(3) 0.0572(10) Uani 1 1 d . . . . .
C7 C 0.38390(9) 0.5224(3) 0.7339(3) 0.0547(9) Uani 1 1 d . . . . .
C3 C 0.44101(9) 0.7736(3) 0.7079(3) 0.0549(9) Uani 1 1 d . . . . .
H3 H 0.449541 0.825989 0.714427 0.066 Uiso 1 1 calc R U . . .
C12 C 0.41449(10) 0.3816(3) 0.4717(3) 0.0585(10) Uani 1 1 d . . . . .
C33 C 0.38872(10) 0.6354(3) 0.9635(3) 0.0601(10) Uani 1 1 d . . . . .
H33 H 0.411162 0.633859 0.962894 0.072 Uiso 1 1 calc R U . . .
C20 C 0.49458(9) 0.7937(3) 0.5516(3) 0.0554(10) Uani 1 1 d . . . . .
C11 C 0.39278(11) 0.3609(3) 0.5506(3) 0.0644(11) Uani 1 1 d . . . . .
C18 C 0.50483(10) 0.6392(3) 0.4170(3) 0.0588(10) Uani 1 1 d . . . . .
H18 H 0.523571 0.669976 0.409809 0.071 Uiso 1 1 calc R U . . .
C25 C 0.51588(10) 0.8116(3) 0.6326(3) 0.0626(11) Uani 1 1 d . . . . .
C17 C 0.49886(10) 0.5655(3) 0.3698(3) 0.0632(11) Uani 1 1 d . . . . .
H17 H 0.512870 0.537351 0.326415 0.076 Uiso 1 1 calc R U . . .
C34 C 0.37284(10) 0.6504(3) 1.0543(3) 0.0648(12) Uani 1 1 d . . . . .
H34 H 0.384436 0.659863 1.114575 0.078 Uiso 1 1 calc R U . . .
C35 C 0.33945(10) 0.6513(3) 1.0558(3) 0.0621(11) Uani 1 1 d . . . . .
H35 H 0.328709 0.659594 1.117930 0.075 Uiso 1 1 calc R U . . .
C38 C 0.28708(10) 0.6406(3) 0.9744(3) 0.0615(11) Uani 1 1 d . . . . .
H38 H 0.277858 0.643528 1.039695 0.074 Uiso 1 1 calc R U . . .
C10 C 0.38515(10) 0.4139(3) 0.6327(3) 0.0599(10) Uani 1 1 d . . . . .
C40 C 0.17959(10) 0.6186(3) 0.8817(3) 0.0613(11) Uani 1 1 d . . . . .
C42 C 0.13575(10) 0.6439(3) 0.9955(4) 0.0655(11) Uani 1 1 d . . . . .
H42 H 0.128543 0.667129 1.056836 0.079 Uiso 1 1 calc R U . . .
C21 C 0.49719(11) 0.8449(3) 0.4663(3) 0.0662(12) Uani 1 1 d . . . . .
C41 C 0.16838(11) 0.6501(3) 0.9720(3) 0.0698(12) Uani 1 1 d . . . . .
H41 H 0.182459 0.675563 1.017757 0.084 Uiso 1 1 calc R U . . .
C26 C 0.37815(13) 0.2775(3) 0.5483(4) 0.0741(13) Uani 1 1 d . . . . .
C14 C 0.45027(12) 0.3921(3) 0.3424(3) 0.0713(12) Uani 1 1 d . . . . .
H14 H 0.463076 0.379670 0.285623 0.086 Uiso 1 1 calc R U . . .
C44 C 0.15751(10) 0.5780(3) 0.8196(3) 0.0692(12) Uani 1 1 d . . . . .
H44 H 0.164186 0.553786 0.758226 0.083 Uiso 1 1 calc R U . . .
C39 C 0.21383(10) 0.6260(4) 0.8459(3) 0.0723(13) Uani 1 1 d . . . . .
C8 C 0.36230(11) 0.4618(3) 0.7759(4) 0.0724(13) Uani 1 1 d . . . . .
H8 H 0.350120 0.467675 0.835726 0.087 Uiso 1 1 calc R U . . .
C43 C 0.12589(11) 0.5737(3) 0.8492(4) 0.0723(13) Uani 1 1 d . . . . .
H43 H 0.111529 0.545970 0.806584 0.087 Uiso 1 1 calc R U . . .
C9 C 0.36262(12) 0.3956(3) 0.7150(4) 0.0773(14) Uani 1 1 d . . . . .
H9 H 0.350795 0.347747 0.723734 0.093 Uiso 1 1 calc R U . . .
C13 C 0.42770(12) 0.3410(3) 0.3861(3) 0.0700(12) Uani 1 1 d . . . . .
H13 H 0.422193 0.288969 0.363037 0.084 Uiso 1 1 calc R U . . .
F8 F 0.33680(16) 0.0485(3) 0.5451(4) 0.197(3) Uani 1 1 d . . . . .
C22 C 0.51854(13) 0.9096(3) 0.4626(4) 0.0809(15) Uani 1 1 d . . . . .
F6 F 0.34109(13) 0.3171(3) 0.4235(6) 0.225(3) Uani 1 1 d . . . . .
C24 C 0.53731(11) 0.8743(4) 0.6289(4) 0.0798(15) Uani 1 1 d . . . . .
F10 F 0.41780(17) 0.2257(3) 0.6571(5) 0.217(3) Uani 1 1 d . . . . .
C23 C 0.53894(14) 0.9225(4) 0.5445(5) 0.0944(18) Uani 1 1 d . . . . .
C27 C 0.39105(19) 0.2129(4) 0.6002(5) 0.110(2) Uani 1 1 d . . . . .
F7 F 0.31413(14) 0.1676(4) 0.4219(6) 0.243(3) Uani 1 1 d . . . . .
F9 F 0.3914(2) 0.0752(3) 0.6549(5) 0.254(4) Uani 1 1 d . . . . .
C31 C 0.35350(17) 0.2585(4) 0.4863(6) 0.113(2) Uani 1 1 d . . . . .
C29 C 0.3508(3) 0.1226(4) 0.5479(7) 0.131(3) Uani 1 1 d . . . . .
C30 C 0.3386(2) 0.1826(6) 0.4862(8) 0.143(3) Uani 1 1 d . . . . .
C28 C 0.3778(3) 0.1366(4) 0.6020(6) 0.144(3) Uani 1 1 d . . . . .
H1 H 0.4319(14) 0.604(4) 0.464(4) 0.12(2) Uiso 1 1 d . . . . .

loop_
_atom_site_aniso_label
_atom_site_aniso_U_11
_atom_site_aniso_U_22
_atom_site_aniso_U_33
_atom_site_aniso_U_23
_atom_site_aniso_U_13
_atom_site_aniso_U_12
F4 0.0648(15) 0.098(2) 0.0616(15) -0.0116(14) -0.0068(12) 0.0044(15)
F5 0.098(2) 0.098(2) 0.0647(17) 0.0074(14) -0.0062(15) -0.0102(17)
N1 0.0450(18) 0.0588(19) 0.0529(18) -0.0101(14) 0.0084(14) 0.0014(16)
N4 0.0441(17) 0.0611(19) 0.0500(17) -0.0100(14) 0.0068(14) -0.0018(15)
N2 0.060(2) 0.0577(19) 0.0543(19) -0.0107(15) 0.0049(16) 0.0007(16)
N3 0.0562(19) 0.0587(19) 0.0501(18) -0.0017(14) 0.0024(14) -0.0021(16)
F3 0.0765(19) 0.150(3) 0.124(3) -0.049(2) -0.0103(18) -0.036(2)
N5 0.0390(18) 0.098(3) 0.064(2) 0.0002(19) 0.0116(16) 0.0014(18)
N6 0.0378(18) 0.119(3) 0.057(2) 0.003(2) 0.0075(15) 0.001(2)
N7 0.052(2) 0.072(2) 0.059(2) 0.0043(17) -0.0037(16) -0.0012(17)
F1 0.161(3) 0.091(2) 0.110(3) 0.0118(19) 0.053(2) -0.024(2)
O1 0.061(2) 0.199(5) 0.0504(19) -0.003(2) 0.0053(15) -0.021(3)
C2 0.0411(19) 0.059(2) 0.048(2) -0.0041(16) -0.0014(16) -0.0019(17)
C32 0.044(2) 0.062(2) 0.049(2) 0.0025(16) 0.0036(16) 0.0026(17)
F2 0.138(3) 0.126(3) 0.166(4) -0.035(3) 0.041(3) -0.083(3)
C19 0.047(2) 0.065(2) 0.0423(19) -0.0017(16) 0.0010(16) -0.0033(18)
C15 0.058(2) 0.063(2) 0.050(2) -0.0048(17) 0.0015(18) 0.006(2)
C5 0.0384(19) 0.073(3) 0.0412(19) -0.0008(16) 0.0019(15) -0.0007(17)
C6 0.0399(19) 0.063(2) 0.047(2) 0.0000(16) 0.0035(15) 0.0015(17)
C1 0.041(2) 0.066(2) 0.049(2) -0.0030(17) 0.0017(16) -0.0030(17)
C16 0.054(2) 0.066(2) 0.048(2) -0.0061(18) 0.0032(17) 0.000(2)
C4 0.046(2) 0.065(2) 0.052(2) -0.0077(18) 0.0045(17) 0.0031(18)
C37 0.044(2) 0.073(3) 0.047(2) -0.0024(18) -0.0038(17) 0.0022(19)
C36 0.046(2) 0.070(3) 0.056(2) -0.0034(18) 0.0044(18) 0.0024(19)
C7 0.052(2) 0.065(2) 0.047(2) 0.0000(17) 0.0103(17) 0.0009(19)
C3 0.048(2) 0.055(2) 0.062(2) -0.0077(17) 0.0022(18) -0.0028(17)
C12 0.054(2) 0.062(2) 0.060(2) -0.0074(18) -0.0020(19) -0.0016(19)
C33 0.048(2) 0.084(3) 0.049(2) 0.0010(19) -0.0045(18) 0.005(2)
C20 0.049(2) 0.064(2) 0.053(2) -0.0084(18) 0.0045(17) -0.0029(19)
C11 0.066(3) 0.059(2) 0.068(3) -0.004(2) -0.002(2) -0.007(2)
C18 0.043(2) 0.077(3) 0.056(2) 0.002(2) 0.0035(18) -0.002(2)
C25 0.049(2) 0.081(3) 0.057(2) -0.013(2) 0.0066(19) -0.004(2)
C17 0.056(2) 0.077(3) 0.056(2) -0.004(2) 0.0161(19) 0.003(2)
C34 0.055(2) 0.094(3) 0.046(2) -0.010(2) -0.0013(18) -0.002(2)
C35 0.050(2) 0.090(3) 0.046(2) -0.0053(19) 0.0044(18) 0.004(2)
C38 0.044(2) 0.092(3) 0.048(2) -0.005(2) 0.0033(18) 0.000(2)
C10 0.062(3) 0.060(2) 0.058(2) -0.0071(18) 0.0033(19) -0.003(2)
C40 0.049(2) 0.085(3) 0.051(2) 0.008(2) -0.0006(18) 0.001(2)
C42 0.047(2) 0.083(3) 0.067(3) -0.006(2) 0.009(2) -0.001(2)
C21 0.065(3) 0.073(3) 0.061(3) -0.010(2) 0.010(2) -0.005(2)
C41 0.059(3) 0.094(3) 0.057(3) -0.004(2) -0.003(2) -0.009(2)
C26 0.085(3) 0.068(3) 0.069(3) -0.011(2) 0.005(3) -0.015(3)
C14 0.083(3) 0.074(3) 0.057(2) -0.014(2) 0.012(2) 0.003(3)
C44 0.055(3) 0.101(4) 0.051(2) -0.006(2) 0.003(2) -0.005(2)
C39 0.048(2) 0.114(4) 0.054(3) 0.004(2) 0.004(2) -0.008(2)
C8 0.076(3) 0.074(3) 0.068(3) -0.003(2) 0.022(2) -0.012(2)
C43 0.063(3) 0.091(3) 0.063(3) -0.003(2) -0.007(2) -0.015(3)
C9 0.080(3) 0.076(3) 0.076(3) -0.008(2) 0.020(3) -0.022(3)
C13 0.083(3) 0.064(3) 0.062(3) -0.016(2) 0.010(2) 0.001(2)
F8 0.282(6) 0.094(3) 0.216(5) -0.040(3) 0.062(5) -0.095(4)
C22 0.085(4) 0.075(3) 0.083(3) -0.002(3) 0.034(3) -0.018(3)
F6 0.174(5) 0.117(4) 0.382(9) 0.015(5) -0.167(6) -0.020(4)
C24 0.056(3) 0.095(4) 0.089(4) -0.036(3) 0.004(3) -0.021(3)
F10 0.301(7) 0.099(3) 0.251(6) 0.067(4) -0.170(6) -0.040(4)
C23 0.083(4) 0.090(4) 0.109(5) -0.025(3) 0.031(3) -0.037(3)
C27 0.156(6) 0.076(4) 0.097(4) 0.012(3) -0.031(4) -0.027(4)
F7 0.154(4) 0.169(5) 0.408(10) -0.078(6) -0.073(6) -0.059(4)
F9 0.417(11) 0.103(4) 0.241(6) 0.077(4) -0.116(7) -0.077(5)
C31 0.101(5) 0.071(4) 0.169(7) -0.012(4) -0.032(5) -0.007(4)
C29 0.185(9) 0.069(4) 0.139(7) -0.027(4) 0.040(6) -0.047(5)
C30 0.108(6) 0.112(6) 0.211(9) -0.053(6) -0.025(6) -0.032(5)
C28 0.255(11) 0.079(4) 0.097(5) 0.013(4) -0.012(6) -0.057(6)

loop_
_atom_type_symbol
_atom_type_description
_atom_type_scat_dispersion_real
_atom_type_scat_dispersion_imag
_atom_type_scat_source
C C 0.0181 0.0091 'International Tables Vol C Tables 4.2.6.8 and 6.1.1.4'
H H 0.0000 0.0000 'International Tables Vol C Tables 4.2.6.8 and 6.1.1.4'
F F 0.0727 0.0534 'International Tables Vol C Tables 4.2.6.8 and 6.1.1.4'
N N 0.0311 0.0180 'International Tables Vol C Tables 4.2.6.8 and 6.1.1.4'
O O 0.0492 0.0322 'International Tables Vol C Tables 4.2.6.8 and 6.1.1.4'

loop_
_geom_angle_atom_site_label_1
_geom_angle_atom_site_label_2
_geom_angle_atom_site_label_3
_geom_angle
_geom_angle_site_symmetry_1
_geom_angle_site_symmetry_3
_geom_angle_publ_flag
C19 N1 H1 128(4) . . ?
C16 N1 C19 110.5(3) . . ?
C16 N1 H1 116(4) . . ?
C2 N4 H4 123.9 . . ?
C2 N4 C5 112.2(3) . . ?
C5 N4 H4 123.9 . . ?
C15 N2 H2 123.8 . . ?
C12 N2 H2 123.8 . . ?
C12 N2 C15 112.4(3) . . ?
C7 N3 C10 106.8(3) . . ?
C38 N5 N6 114.6(3) . . ?
N5 N6 H6 120.0 . . ?
C39 N6 N5 119.9(4) . . ?
C39 N6 H6 120.0 . . ?
C42 N7 C43 116.0(4) . . ?
N4 C2 C1 125.7(3) . . ?
N4 C2 C3 105.5(3) . . ?
C1 C2 C3 128.7(4) . . ?
C37 C32 C6 121.2(3) . . ?
C37 C32 C33 119.0(3) . . ?
C33 C32 C6 119.8(3) . . ?
N1 C19 C1 120.8(3) . . ?
N1 C19 C18 105.5(3) . . ?
C18 C19 C1 133.3(4) . . ?
N2 C15 C16 115.5(3) . . ?
N2 C15 C14 104.8(4) . . ?
C14 C15 C16 139.6(4) . . ?
N4 C5 C6 125.9(4) . . ?
N4 C5 C4 104.3(3) . . ?
C6 C5 C4 129.7(4) . . ?
C5 C6 C32 117.8(4) . . ?
C5 C6 C7 125.6(3) . . ?
C7 C6 C32 116.5(3) . . ?
C2 C1 C19 123.2(4) . . ?
C2 C1 C20 119.4(3) . . ?
C19 C1 C20 117.1(3) . . ?
N1 C16 C15 115.7(3) . . ?
N1 C16 C17 107.2(4) . . ?
C17 C16 C15 135.2(4) . . ?
C5 C4 H4A 125.3 . . ?
C3 C4 C5 109.4(3) . . ?
C3 C4 H4A 125.3 . . ?
C32 C37 H37 119.7 . . ?
C32 C37 C36 120.5(4) . . ?
C36 C37 H37 119.7 . . ?
C37 C36 C38 123.0(4) . . ?
C35 C36 C37 118.8(4) . . ?
C35 C36 C38 118.2(4) . . ?
N3 C7 C6 125.5(4) . . ?
N3 C7 C8 108.5(4) . . ?
C6 C7 C8 126.0(4) . . ?
C2 C3 H3 125.7 . . ?
C4 C3 C2 108.6(4) . . ?
C4 C3 H3 125.7 . . ?
N2 C12 C11 118.4(4) . . ?
N2 C12 C13 106.0(4) . . ?
C13 C12 C11 135.5(4) . . ?
C32 C33 H33 119.5 . . ?
C34 C33 C32 121.0(4) . . ?
C34 C33 H33 119.5 . . ?
C25 C20 C1 122.7(4) . . ?
C21 C20 C1 122.3(4) . . ?
C21 C20 C25 114.8(4) . . ?
C12 C11 C10 123.2(4) . . ?
C12 C11 C26 117.7(4) . . ?
C10 C11 C26 119.1(4) . . ?
C19 C18 H18 125.5 . . ?
C17 C18 C19 109.1(4) . . ?
C17 C18 H18 125.5 . . ?
F4 C25 C20 118.8(4) . . ?
F4 C25 C24 118.3(4) . . ?
C24 C25 C20 122.9(5) . . ?
C16 C17 H17 126.2 . . ?
C18 C17 C16 107.6(4) . . ?
C18 C17 H17 126.2 . . ?
C33 C34 H34 120.2 . . ?
C33 C34 C35 119.6(4) . . ?
C35 C34 H34 120.2 . . ?
C36 C35 C34 121.1(4) . . ?
C36 C35 H35 119.5 . . ?
C34 C35 H35 119.5 . . ?
N5 C38 C36 124.0(4) . . ?
N5 C38 H38 118.0 . . ?
C36 C38 H38 118.0 . . ?
N3 C10 C11 125.2(4) . . ?
N3 C10 C9 109.8(4) . . ?
C11 C10 C9 125.0(4) . . ?
C41 C40 C44 117.1(4) . . ?
C41 C40 C39 124.1(4) . . ?
C44 C40 C39 118.9(4) . . ?
N7 C42 H42 118.0 . . ?
N7 C42 C41 123.9(4) . . ?
C41 C42 H42 118.0 . . ?
F5 C21 C20 119.9(4) . . ?
F5 C21 C22 117.4(4) . . ?
C22 C21 C20 122.6(4) . . ?
C40 C41 C42 119.6(4) . . ?
C40 C41 H41 120.2 . . ?
C42 C41 H41 120.2 . . ?
C27 C26 C11 122.7(5) . . ?
C31 C26 C11 122.4(5) . . ?
C31 C26 C27 114.6(5) . . ?
C15 C14 H14 125.5 . . ?
C13 C14 C15 109.0(4) . . ?
C13 C14 H14 125.5 . . ?
C40 C44 H44 120.2 . . ?
C43 C44 C40 119.5(4) . . ?
C43 C44 H44 120.2 . . ?
N6 C39 C40 115.3(4) . . ?
O1 C39 N6 123.6(4) . . ?
O1 C39 C40 121.1(4) . . ?
C7 C8 H8 125.5 . . ?
C9 C8 C7 109.0(4) . . ?
C9 C8 H8 125.5 . . ?
N7 C43 C44 123.8(4) . . ?
N7 C43 H43 118.1 . . ?
C44 C43 H43 118.1 . . ?
C10 C9 H9 127.1 . . ?
C8 C9 C10 105.9(4) . . ?
C8 C9 H9 127.1 . . ?
C12 C13 H13 126.2 . . ?
C14 C13 C12 107.7(4) . . ?
C14 C13 H13 126.2 . . ?
F1 C22 C21 119.2(5) . . ?
F1 C22 C23 121.7(5) . . ?
C23 C22 C21 119.1(5) . . ?
F3 C24 C25 119.7(5) . . ?
F3 C24 C23 120.1(5) . . ?
C23 C24 C25 120.1(5) . . ?
F2 C23 C22 118.8(6) . . ?
F2 C23 C24 120.8(6) . . ?
C24 C23 C22 120.4(5) . . ?
F10 C27 C26 118.2(5) . . ?
F10 C27 C28 117.5(7) . . ?
C28 C27 C26 124.2(7) . . ?
C26 C31 F6 119.0(6) . . ?
C26 C31 C30 123.3(7) . . ?
F6 C31 C30 117.6(7) . . ?
F8 C29 C30 118.3(9) . . ?
F8 C29 C28 121.8(9) . . ?
C28 C29 C30 119.6(7) . . ?
F7 C30 C31 120.2(10) . . ?
F7 C30 C29 121.0(8) . . ?
C29 C30 C31 118.6(7) . . ?
F9 C28 C27 121.8(9) . . ?
F9 C28 C29 119.4(7) . . ?
C29 C28 C27 118.8(8) . . ?

loop_
_geom_bond_atom_site_label_1
_geom_bond_atom_site_label_2
_geom_bond_distance
_geom_bond_site_symmetry_2
_geom_bond_publ_flag
F4 C25 1.335(5) . ?
F5 C21 1.336(5) . ?
N1 C19 1.378(5) . ?
N1 C16 1.366(5) . ?
N1 H1 0.98(6) . ?
N4 H4 0.8600 . ?
N4 C2 1.382(5) . ?
N4 C5 1.385(5) . ?
N2 H2 0.8600 . ?
N2 C15 1.369(5) . ?
N2 C12 1.349(5) . ?
N3 C7 1.369(5) . ?
N3 C10 1.379(5) . ?
F3 C24 1.339(6) . ?
N5 N6 1.380(4) . ?
N5 C38 1.276(5) . ?
N6 H6 0.8600 . ?
N6 C39 1.340(5) . ?
N7 C42 1.319(5) . ?
N7 C43 1.338(6) . ?
F1 C22 1.345(6) . ?
O1 C39 1.215(5) . ?
C2 C1 1.393(5) . ?
C2 C3 1.424(5) . ?
C32 C6 1.501(5) . ?
C32 C37 1.378(5) . ?
C32 C33 1.393(5) . ?
F2 C23 1.342(6) . ?
C19 C1 1.418(5) . ?
C19 C18 1.407(5) . ?
C15 C16 1.409(6) . ?
C15 C14 1.400(6) . ?
C5 C6 1.384(5) . ?
C5 C4 1.436(6) . ?
C6 C7 1.414(6) . ?
C1 C20 1.479(6) . ?
C16 C17 1.398(6) . ?
C4 H4A 0.9300 . ?
C4 C3 1.368(5) . ?
C37 H37 0.9300 . ?
C37 C36 1.411(5) . ?
C36 C35 1.372(5) . ?
C36 C38 1.446(5) . ?
C7 C8 1.442(6) . ?
C3 H3 0.9300 . ?
C12 C11 1.403(6) . ?
C12 C13 1.404(6) . ?
C33 H33 0.9300 . ?
C33 C34 1.370(5) . ?
C20 C25 1.402(6) . ?
C20 C21 1.391(6) . ?
C11 C10 1.407(6) . ?
C11 C26 1.492(6) . ?
C18 H18 0.9300 . ?
C18 C17 1.373(6) . ?
C25 C24 1.356(7) . ?
C17 H17 0.9300 . ?
C34 H34 0.9300 . ?
C34 C35 1.384(6) . ?
C35 H35 0.9300 . ?
C38 H38 0.9300 . ?
C10 C9 1.449(6) . ?
C40 C41 1.360(6) . ?
C40 C44 1.388(6) . ?
C40 C39 1.498(6) . ?
C42 H42 0.9300 . ?
C42 C41 1.389(6) . ?
C21 C22 1.380(7) . ?
C41 H41 0.9300 . ?
C26 C27 1.361(8) . ?
C26 C31 1.337(8) . ?
C14 H14 0.9300 . ?
C14 C13 1.376(7) . ?
C44 H44 0.9300 . ?
C44 C43 1.367(6) . ?
C8 H8 0.9300 . ?
C8 C9 1.339(7) . ?
C43 H43 0.9300 . ?
C9 H9 0.9300 . ?
C13 H13 0.9300 . ?
F8 C29 1.343(7) . ?
C22 C23 1.372(8) . ?
F6 C31 1.359(8) . ?
C24 C23 1.351(8) . ?
F10 C27 1.347(8) . ?
C27 C28 1.363(9) . ?
F7 C30 1.334(9) . ?
F9 C28 1.340(10) . ?
C31 C30 1.386(10) . ?
C29 C30 1.362(12) . ?
C29 C28 1.343(12) . ?

loop_
_geom_torsion_atom_site_label_1
_geom_torsion_atom_site_label_2
_geom_torsion_atom_site_label_3
_geom_torsion_atom_site_label_4
_geom_torsion
_geom_torsion_site_symmetry_1
_geom_torsion_site_symmetry_2
_geom_torsion_site_symmetry_3
_geom_torsion_site_symmetry_4
_geom_torsion_publ_flag
F4 C25 C24 F3 0.5(7) . . . . ?
F4 C25 C24 C23 179.1(5) . . . . ?
F5 C21 C22 F1 -1.2(7) . . . . ?
F5 C21 C22 C23 178.9(5) . . . . ?
N1 C19 C1 C2 16.6(6) . . . . ?
N1 C19 C1 C20 -168.4(4) . . . . ?
N1 C19 C18 C17 -2.6(5) . . . . ?
N1 C16 C17 C18 0.6(5) . . . . ?
N4 C2 C1 C19 5.9(6) . . . . ?
N4 C2 C1 C20 -169.0(4) . . . . ?
N4 C2 C3 C4 -1.0(4) . . . . ?
N4 C5 C6 C32 175.7(3) . . . . ?
N4 C5 C6 C7 -1.1(6) . . . . ?
N4 C5 C4 C3 -1.0(4) . . . . ?
N2 C15 C16 N1 -12.7(5) . . . . ?
N2 C15 C16 C17 149.4(5) . . . . ?
N2 C15 C14 C13 0.4(5) . . . . ?
N2 C12 C11 C10 -0.9(7) . . . . ?
N2 C12 C11 C26 -178.8(4) . . . . ?
N2 C12 C13 C14 2.6(5) . . . . ?
N3 C7 C8 C9 -0.3(6) . . . . ?
N3 C10 C9 C8 -0.6(6) . . . . ?
F3 C24 C23 F2 -2.8(8) . . . . ?
F3 C24 C23 C22 179.9(5) . . . . ?
N5 N6 C39 O1 -5.0(9) . . . . ?
N5 N6 C39 C40 176.2(4) . . . . ?
N6 N5 C38 C36 177.3(4) . . . . ?
N7 C42 C41 C40 1.6(8) . . . . ?
F1 C22 C23 F2 0.3(8) . . . . ?
F1 C22 C23 C24 177.7(5) . . . . ?
C2 N4 C5 C6 178.3(4) . . . . ?
C2 N4 C5 C4 0.3(4) . . . . ?
C2 C1 C20 C25 60.0(5) . . . . ?
C2 C1 C20 C21 -124.7(4) . . . . ?
C32 C6 C7 N3 179.4(4) . . . . ?
C32 C6 C7 C8 0.4(6) . . . . ?
C32 C37 C36 C35 1.6(7) . . . . ?
C32 C37 C36 C38 -176.5(4) . . . . ?
C32 C33 C34 C35 1.2(7) . . . . ?
C19 N1 C16 C15 164.6(3) . . . . ?
C19 N1 C16 C17 -2.3(5) . . . . ?
C19 C1 C20 C25 -115.2(4) . . . . ?
C19 C1 C20 C21 60.1(5) . . . . ?
C19 C18 C17 C16 1.2(5) . . . . ?
C15 N2 C12 C11 175.2(4) . . . . ?
C15 N2 C12 C13 -2.5(5) . . . . ?
C15 C16 C17 C18 -162.6(4) . . . . ?
C15 C14 C13 C12 -1.9(6) . . . . ?
C5 N4 C2 C1 178.6(4) . . . . ?
C5 N4 C2 C3 0.4(4) . . . . ?
C5 C6 C7 N3 -3.8(7) . . . . ?
C5 C6 C7 C8 177.2(4) . . . . ?
C5 C4 C3 C2 1.2(5) . . . . ?
C6 C32 C37 C36 174.7(4) . . . . ?
C6 C32 C33 C34 -176.1(4) . . . . ?
C6 C5 C4 C3 -178.8(4) . . . . ?
C6 C7 C8 C9 178.8(4) . . . . ?
C1 C2 C3 C4 -179.2(4) . . . . ?
C1 C19 C18 C17 169.4(4) . . . . ?
C1 C20 C25 F4 -3.4(6) . . . . ?
C1 C20 C25 C24 176.0(4) . . . . ?
C1 C20 C21 F5 6.7(6) . . . . ?
C1 C20 C21 C22 -177.1(4) . . . . ?
C16 N1 C19 C1 -170.3(4) . . . . ?
C16 N1 C19 C18 3.0(4) . . . . ?
C16 C15 C14 C13 176.7(5) . . . . ?
C4 C5 C6 C32 -6.9(6) . . . . ?
C4 C5 C6 C7 176.4(4) . . . . ?
C37 C32 C6 C5 120.3(4) . . . . ?
C37 C32 C6 C7 -62.6(5) . . . . ?
C37 C32 C33 C34 1.2(7) . . . . ?
C37 C36 C35 C34 0.8(7) . . . . ?
C37 C36 C38 N5 -7.4(8) . . . . ?
C7 N3 C10 C11 179.5(4) . . . . ?
C7 N3 C10 C9 0.4(5) . . . . ?
C7 C8 C9 C10 0.6(6) . . . . ?
C3 C2 C1 C19 -176.3(4) . . . . ?
C3 C2 C1 C20 8.8(6) . . . . ?
C12 N2 C15 C16 -176.0(3) . . . . ?
C12 N2 C15 C14 1.3(5) . . . . ?
C12 C11 C10 N3 0.3(7) . . . . ?
C12 C11 C10 C9 179.2(5) . . . . ?
C12 C11 C26 C27 93.4(7) . . . . ?
C12 C11 C26 C31 -79.1(7) . . . . ?
C33 C32 C6 C5 -62.4(5) . . . . ?
C33 C32 C6 C7 114.7(4) . . . . ?
C33 C32 C37 C36 -2.6(6) . . . . ?
C33 C34 C35 C36 -2.2(8) . . . . ?
C20 C25 C24 F3 -178.9(4) . . . . ?
C20 C25 C24 C23 -0.3(8) . . . . ?
C20 C21 C22 F1 -177.6(4) . . . . ?
C20 C21 C22 C23 2.5(7) . . . . ?
C11 C12 C13 C14 -174.4(5) . . . . ?
C11 C10 C9 C8 -179.7(5) . . . . ?
C11 C26 C27 F10 1.1(10) . . . . ?
C11 C26 C27 C28 178.1(7) . . . . ?
C11 C26 C31 F6 -0.5(11) . . . . ?
C11 C26 C31 C30 -176.9(7) . . . . ?
C18 C19 C1 C2 -154.4(4) . . . . ?
C18 C19 C1 C20 20.6(7) . . . . ?
C25 C20 C21 F5 -177.7(4) . . . . ?
C25 C20 C21 C22 -1.5(6) . . . . ?
C25 C24 C23 F2 178.6(5) . . . . ?
C25 C24 C23 C22 1.3(8) . . . . ?
C35 C36 C38 N5 174.5(5) . . . . ?
C38 N5 N6 C39 -176.0(5) . . . . ?
C38 C36 C35 C34 179.0(5) . . . . ?
C10 N3 C7 C6 -179.2(4) . . . . ?
C10 N3 C7 C8 -0.1(5) . . . . ?
C10 C11 C26 C27 -84.6(7) . . . . ?
C10 C11 C26 C31 103.0(7) . . . . ?
C40 C44 C43 N7 0.3(8) . . . . ?
C42 N7 C43 C44 -1.8(7) . . . . ?
C21 C20 C25 F4 -179.0(4) . . . . ?
C21 C20 C25 C24 0.4(6) . . . . ?
C21 C22 C23 F2 -179.8(5) . . . . ?
C21 C22 C23 C24 -2.4(8) . . . . ?
C41 C40 C44 C43 2.2(7) . . . . ?
C41 C40 C39 N6 26.4(8) . . . . ?
C41 C40 C39 O1 -152.5(6) . . . . ?
C26 C11 C10 N3 178.1(4) . . . . ?
C26 C11 C10 C9 -3.0(7) . . . . ?
C26 C27 C28 F9 -179.6(8) . . . . ?
C26 C27 C28 C29 1.5(14) . . . . ?
C26 C31 C30 F7 -179.8(8) . . . . ?
C26 C31 C30 C29 -4.1(14) . . . . ?
C14 C15 C16 N1 171.2(5) . . . . ?
C14 C15 C16 C17 -26.7(9) . . . . ?
C44 C40 C41 C42 -3.1(7) . . . . ?
C44 C40 C39 N6 -154.2(5) . . . . ?
C44 C40 C39 O1 26.9(8) . . . . ?
C39 C40 C41 C42 176.3(5) . . . . ?
C39 C40 C44 C43 -177.3(5) . . . . ?
C43 N7 C42 C41 0.9(7) . . . . ?
C13 C12 C11 C10 175.8(5) . . . . ?
C13 C12 C11 C26 -2.0(8) . . . . ?
F8 C29 C30 F7 -2.3(14) . . . . ?
F8 C29 C30 C31 -178.0(7) . . . . ?
F8 C29 C28 C27 178.9(7) . . . . ?
F8 C29 C28 F9 0.0(14) . . . . ?
F6 C31 C30 F7 3.7(13) . . . . ?
F6 C31 C30 C29 179.5(9) . . . . ?
F10 C27 C28 F9 -2.6(14) . . . . ?
F10 C27 C28 C29 178.5(8) . . . . ?
C27 C26 C31 F6 -173.5(7) . . . . ?
C27 C26 C31 C30 10.1(11) . . . . ?
C31 C26 C27 F10 174.1(7) . . . . ?
C31 C26 C27 C28 -8.9(11) . . . . ?
C30 C29 C28 C27 5.2(14) . . . . ?
C30 C29 C28 F9 -173.7(9) . . . . ?
C28 C29 C30 F7 171.7(8) . . . . ?
C28 C29 C30 C31 -4.0(14) . . . . ?

loop_
_smtbx_masks_void_nr
_smtbx_masks_void_average_x
_smtbx_masks_void_average_y
_smtbx_masks_void_average_z
_smtbx_masks_void_volume
_smtbx_masks_void_count_electrons
_smtbx_masks_void_content
1 0.250 0.005 -0.222 889.9 214.2 ?
2 0.750 0.435 -0.416 889.9 214.2 ?
